data_4025290
loop_
_publ_author_name
'Hu Cui'
'Novruz G. Akhmedov'
'Jeffrey L. Petersen'
'Kung K. Wang'

_publ_section_title
;
 Synthesis of a Basket-Shaped C56H38 Hydrocarbon as a Precursor toward an
 End-Cap Template for Carbon [6,6]Nanotubes
;
_journal_name_full 'Journal of Organic Chemistry'
_journal_page_first 2050
_journal_page_last 2056
_journal_paper_doi 10.1021/jo100132v
_journal_volume 75
_journal_year 2010
_chemical_formula_sum 'C18 H12 Br2 O2'
_chemical_formula_weight 420.10
_chemical_name_systematic
; 
 ? 
;
_space_group_IT_number 19
_symmetry_cell_setting orthorhombic
_symmetry_space_group_name_Hall 'P 2ac 2ab'
_symmetry_space_group_name_H-M 'P 21 21 21'
_atom_sites_solution_hydrogens geom
_atom_sites_solution_primary direct
_atom_sites_solution_secondary difmap
_audit_creation_method SHELXL-97
_cell_angle_alpha 90.00
_cell_angle_beta 90.00
_cell_angle_gamma 90.00
_cell_formula_units_Z 4
_cell_length_a 8.3863(5)
_cell_length_b 13.1607(8)
_cell_length_c 14.4654(9)
_cell_measurement_reflns_used 6949
_cell_measurement_temperature 293(2)
_cell_measurement_theta_max 27.41
_cell_measurement_theta_min 2.80
_cell_volume 1596.54(17)
_computing_structure_refinement 'SHELXL-97 (Sheldrick, 1997)'
_computing_structure_solution 'SHELXS-97 (Sheldrick, 1990)'
_diffrn_ambient_temperature 293(2)
_diffrn_measured_fraction_theta_full 0.995
_diffrn_measured_fraction_theta_max 0.995
_diffrn_radiation_monochromator graphite
_diffrn_radiation_source 'fine-focus sealed tube'
_diffrn_radiation_type MoK\a
_diffrn_radiation_wavelength 0.71073
_diffrn_reflns_av_R_equivalents 0.0382
_diffrn_reflns_av_sigmaI/netI 0.0475
_diffrn_reflns_limit_h_max 10
_diffrn_reflns_limit_h_min -10
_diffrn_reflns_limit_k_max 17
_diffrn_reflns_limit_k_min -14
_diffrn_reflns_limit_l_max 18
_diffrn_reflns_limit_l_min -18
_diffrn_reflns_number 11031
_diffrn_reflns_theta_full 27.50
_diffrn_reflns_theta_max 27.50
_diffrn_reflns_theta_min 2.09
_exptl_absorpt_coefficient_mu 5.081
_exptl_absorpt_correction_type semi-empirical
_exptl_absorpt_process_details SADABS
_exptl_crystal_colour colorless
_exptl_crystal_density_diffrn 1.748
_exptl_crystal_density_method 'not measured'
_exptl_crystal_F_000 824
_exptl_crystal_size_max 0.40
_exptl_crystal_size_mid 0.16
_exptl_crystal_size_min 0.14
_refine_diff_density_max 0.562
_refine_diff_density_min -0.610
_refine_diff_density_rms 0.079
_refine_ls_abs_structure_details 'Flack H D (1983), Acta Cryst. A39, 876-881'
_refine_ls_abs_structure_Flack 0.495(12)
_refine_ls_extinction_method none
_refine_ls_goodness_of_fit_ref 1.082
_refine_ls_hydrogen_treatment riding
_refine_ls_matrix_type full
_refine_ls_number_parameters 200
_refine_ls_number_reflns 3644
_refine_ls_number_restraints 0
_refine_ls_restrained_S_all 1.082
_refine_ls_R_factor_all 0.0433
_refine_ls_R_factor_gt 0.0351
_refine_ls_shift/su_max 0.000
_refine_ls_shift/su_mean 0.000
_refine_ls_structure_factor_coef Fsqd
_refine_ls_weighting_details 'calc w=1/[\s^2^(Fo^2^)+(0.0451P)^2^+0.2439P] where P=(Fo^2^+2Fc^2^)/3'
_refine_ls_weighting_scheme calc
_refine_ls_wR_factor_gt 0.0891
_refine_ls_wR_factor_ref 0.0938
_reflns_number_gt 3176
_reflns_number_total 3644
_reflns_threshold_expression >2sigma(I)
_cod_data_source_file jo100132v_si_001.cif
_cod_data_source_block hc4ccd
_cod_database_code 4025290

loop_
_symmetry_equiv_pos_as_xyz
'x, y, z'
'-x+1/2, -y, z+1/2'
'-x, y+1/2, -z+1/2'
'x+1/2, -y+1/2, -z'

loop_
_atom_site_label
_atom_site_type_symbol
_atom_site_fract_x
_atom_site_fract_y
_atom_site_fract_z
_atom_site_U_iso_or_equiv
_atom_site_adp_type
_atom_site_occupancy
_atom_site_symmetry_multiplicity
_atom_site_calc_flag
_atom_site_refinement_flags
_atom_site_disorder_assembly
_atom_site_disorder_group
Br1 Br 0.32922(7) 0.10708(3) 0.15047(3) 0.07366(16) Uani 1 1 d . . .
Br2 Br -0.17453(5) 0.16372(3) 0.09744(3) 0.05267(12) Uani 1 1 d . . .
O1 O 0.1652(4) 0.4398(2) 0.4545(2) 0.0634(7) Uani 1 1 d . . .
O2 O 0.0940(3) 0.61353(19) 0.1397(2) 0.0557(7) Uani 1 1 d . . .
C1 C 0.3773(4) 0.1923(3) 0.2517(3) 0.0457(8) Uani 1 1 d . . .
C2 C 0.5256(5) 0.1825(3) 0.2945(3) 0.0578(10) Uani 1 1 d . . .
H2 H 0.6007 0.1375 0.2708 0.069 Uiso 1 1 calc R . .
C3 C 0.5612(5) 0.2395(4) 0.3723(3) 0.0624(11) Uani 1 1 d . . .
H3 H 0.6596 0.2317 0.4010 0.075 Uiso 1 1 calc R . .
C4 C 0.4523(5) 0.3079(3) 0.4078(3) 0.0591(10) Uani 1 1 d . . .
H4 H 0.4759 0.3466 0.4598 0.071 Uiso 1 1 calc R . .
C5 C 0.3060(4) 0.3169(3) 0.3632(3) 0.0441(7) Uani 1 1 d . . .
C6 C 0.1694(5) 0.3803(2) 0.3907(2) 0.0442(7) Uani 1 1 d . . .
C7 C 0.0331(4) 0.3555(3) 0.3265(3) 0.0461(8) Uani 1 1 d . . .
H7A H -0.0115 0.4173 0.3007 0.055 Uiso 1 1 calc R . .
H7B H -0.0504 0.3199 0.3597 0.055 Uiso 1 1 calc R . .
C8 C 0.1009(4) 0.2875(2) 0.2487(2) 0.0381(7) Uani 1 1 d . . .
H8 H 0.0378 0.2249 0.2448 0.046 Uiso 1 1 calc R . .
C9 C 0.2670(4) 0.2622(2) 0.2846(2) 0.0381(7) Uani 1 1 d . . .
C10 C 0.1034(4) 0.3393(2) 0.1533(2) 0.0365(6) Uani 1 1 d . . .
H10 H 0.1514 0.2930 0.1081 0.044 Uiso 1 1 calc R . .
C11 C -0.0626(4) 0.3678(3) 0.1212(2) 0.0392(7) Uani 1 1 d . . .
C12 C -0.1934(4) 0.3072(3) 0.1018(2) 0.0424(7) Uani 1 1 d . . .
C13 C -0.3374(5) 0.3511(3) 0.0781(3) 0.0540(9) Uani 1 1 d . . .
H13 H -0.4253 0.3100 0.0667 0.065 Uiso 1 1 calc R . .
C14 C -0.3524(5) 0.4561(3) 0.0712(3) 0.0594(11) Uani 1 1 d . . .
H14 H -0.4499 0.4846 0.0548 0.071 Uiso 1 1 calc R . .
C15 C -0.2243(4) 0.5178(3) 0.0882(3) 0.0514(9) Uani 1 1 d . . .
H15 H -0.2332 0.5880 0.0827 0.062 Uiso 1 1 calc R . .
C16 C -0.0807(4) 0.4733(3) 0.1140(2) 0.0401(7) Uani 1 1 d . . .
C17 C 0.0715(4) 0.5235(3) 0.1353(3) 0.0426(8) Uani 1 1 d . . .
C18 C 0.1949(4) 0.4416(3) 0.1518(3) 0.0463(8) Uani 1 1 d . . .
H18A H 0.2489 0.4526 0.2103 0.056 Uiso 1 1 calc R . .
H18B H 0.2738 0.4417 0.1027 0.056 Uiso 1 1 calc R . .

loop_
_atom_site_aniso_label
_atom_site_aniso_U_11
_atom_site_aniso_U_22
_atom_site_aniso_U_33
_atom_site_aniso_U_23
_atom_site_aniso_U_13
_atom_site_aniso_U_12
Br1 0.0876(3) 0.0705(3) 0.0628(3) -0.0221(2) -0.0061(3) 0.0267(3)
Br2 0.04774(19) 0.05199(18) 0.0583(2) -0.00697(17) 0.0007(2) -0.01013(17)
O1 0.0683(18) 0.0639(15) 0.0579(16) -0.0169(14) -0.0083(17) 0.0166(15)
O2 0.0520(16) 0.0442(12) 0.0709(18) -0.0045(13) 0.0038(15) -0.0034(11)
C1 0.0468(19) 0.0501(17) 0.0402(18) -0.0010(15) 0.0026(15) 0.0130(15)
C2 0.047(2) 0.072(2) 0.054(2) 0.008(2) 0.0052(18) 0.025(2)
C3 0.040(2) 0.089(3) 0.058(2) 0.003(2) -0.0068(18) 0.014(2)
C4 0.045(2) 0.075(2) 0.058(2) -0.006(2) -0.014(2) 0.0085(19)
C5 0.0388(18) 0.0495(16) 0.0440(18) -0.0008(14) -0.0038(15) 0.0069(14)
C6 0.0489(18) 0.0436(14) 0.0402(17) 0.0035(14) 0.0023(18) 0.0054(16)
C7 0.0393(18) 0.0559(19) 0.0430(19) -0.0033(16) 0.0061(15) 0.0093(16)
C8 0.0292(15) 0.0408(15) 0.0442(18) 0.0028(14) 0.0018(14) 0.0005(13)
C9 0.0328(15) 0.0414(15) 0.0400(17) 0.0032(14) -0.0003(13) 0.0055(13)
C10 0.0266(13) 0.0420(14) 0.0407(17) -0.0036(15) -0.0009(13) 0.0025(13)
C11 0.0280(15) 0.0500(16) 0.0395(17) 0.0016(14) -0.0012(13) 0.0018(13)
C12 0.0364(18) 0.0508(15) 0.0401(17) -0.0038(14) -0.0026(16) -0.0029(14)
C13 0.0319(16) 0.075(2) 0.055(2) -0.0042(19) -0.0064(17) -0.0034(18)
C14 0.034(2) 0.077(2) 0.067(3) -0.003(2) -0.0057(18) 0.0180(18)
C15 0.0424(18) 0.0608(19) 0.051(2) 0.0009(19) -0.0023(17) 0.0108(17)
C16 0.0334(16) 0.0483(16) 0.0385(18) 0.0016(14) -0.0025(14) -0.0001(14)
C17 0.0397(18) 0.0482(17) 0.0399(18) 0.0024(15) 0.0047(15) 0.0003(15)
C18 0.0318(18) 0.0539(17) 0.053(2) 0.0092(17) -0.0018(17) -0.0044(15)

loop_
_atom_type_symbol
_atom_type_description
_atom_type_scat_dispersion_real
_atom_type_scat_dispersion_imag
_atom_type_scat_source
C C 0.0033 0.0016 'International Tables Vol C Tables 4.2.6.8 and 6.1.1.4'
H H 0.0000 0.0000 'International Tables Vol C Tables 4.2.6.8 and 6.1.1.4'
O O 0.0106 0.0060 'International Tables Vol C Tables 4.2.6.8 and 6.1.1.4'
Br Br -0.2901 2.4595 'International Tables Vol C Tables 4.2.6.8 and 6.1.1.4'

loop_
_geom_angle_atom_site_label_1
_geom_angle_atom_site_label_2
_geom_angle_atom_site_label_3
_geom_angle
_geom_angle_site_symmetry_1
_geom_angle_site_symmetry_3
_geom_angle_publ_flag
C9 C1 C2 120.1(4) . . ?
C9 C1 Br1 121.2(3) . . ?
C2 C1 Br1 118.7(3) . . ?
C3 C2 C1 120.2(4) . . ?
C4 C3 C2 120.8(4) . . ?
C3 C4 C5 117.8(4) . . ?
C9 C5 C4 123.0(3) . . ?
C9 C5 C6 109.5(3) . . ?
C4 C5 C6 127.5(3) . . ?
O1 C6 C5 126.5(4) . . ?
O1 C6 C7 126.0(3) . . ?
C5 C6 C7 107.5(3) . . ?
C6 C7 C8 107.1(3) . . ?
C9 C8 C10 113.0(3) . . ?
C9 C8 C7 102.3(3) . . ?
C10 C8 C7 113.6(3) . . ?
C5 C9 C1 118.0(3) . . ?
C5 C9 C8 112.5(3) . . ?
C1 C9 C8 129.5(3) . . ?
C11 C10 C8 111.8(3) . . ?
C11 C10 C18 103.6(3) . . ?
C8 C10 C18 113.8(3) . . ?
C12 C11 C16 118.1(3) . . ?
C12 C11 C10 130.3(3) . . ?
C16 C11 C10 111.6(3) . . ?
C13 C12 C11 120.1(3) . . ?
C13 C12 Br2 118.7(3) . . ?
C11 C12 Br2 121.0(3) . . ?
C12 C13 C14 120.8(4) . . ?
C15 C14 C13 120.3(4) . . ?
C14 C15 C16 118.6(4) . . ?
C15 C16 C11 122.1(3) . . ?
C15 C16 C17 128.3(3) . . ?
C11 C16 C17 109.6(3) . . ?
O2 C17 C16 126.1(3) . . ?
O2 C17 C18 126.0(3) . . ?
C16 C17 C18 107.9(3) . . ?
C17 C18 C10 106.4(3) . . ?

loop_
_geom_bond_atom_site_label_1
_geom_bond_atom_site_label_2
_geom_bond_distance
_geom_bond_site_symmetry_2
_geom_bond_publ_flag
Br1 C1 1.888(4) . ?
Br2 C12 1.896(3) . ?
O1 C6 1.211(4) . ?
O2 C17 1.202(4) . ?
C1 C9 1.389(5) . ?
C1 C2 1.395(5) . ?
C2 C3 1.385(6) . ?
C3 C4 1.381(6) . ?
C4 C5 1.391(5) . ?
C5 C9 1.384(5) . ?
C5 C6 1.472(5) . ?
C6 C7 1.509(5) . ?
C7 C8 1.547(5) . ?
C8 C9 1.524(4) . ?
C8 C10 1.539(5) . ?
C10 C11 1.514(4) . ?
C10 C18 1.550(5) . ?
C11 C12 1.385(5) . ?
C11 C16 1.401(5) . ?
C12 C13 1.382(5) . ?
C13 C14 1.392(6) . ?
C14 C15 1.369(6) . ?
C15 C16 1.390(5) . ?
C16 C17 1.470(5) . ?
C17 C18 1.513(5) . ?

loop_
_cod_related_entry_id
_cod_related_entry_database
_cod_related_entry_code
1 ChemSpider 30659158
